data_4065222
loop_
_publ_author_name
'Chen, Chao'
'Anselment, Timo M. J.'
'Fr\"ohlich, Roland'
'Rieger, Bernhard'
'Kehr, Gerald'
'Erker, Gerhard'

_publ_section_title
;
 o-Diarylphosphinoferrocene Sulfonate Palladium Systems for Nonalternating
 Ethene--Carbon Monoxide Copolymerization
;
_journal_issue 19
_journal_name_full Organometallics
_journal_page_first 5248
_journal_paper_doi 10.1021/om200628r
_journal_volume 30
_journal_year 2011
_chemical_formula_sum 'C31 H30 Cl2 Fe N O4 P Pd S'
_chemical_formula_weight 776.74
_chemical_name_systematic
; 
 ? 
;
_space_group_IT_number 2
_symmetry_cell_setting triclinic
_symmetry_space_group_name_Hall '-P 1'
_symmetry_space_group_name_H-M 'P -1'
_atom_sites_solution_hydrogens geom
_atom_sites_solution_primary direct
_atom_sites_solution_secondary difmap
_audit_creation_method SHELXL-97
_cell_angle_alpha 71.626(1)
_cell_angle_beta 72.345(1)
_cell_angle_gamma 71.369(1)
_cell_formula_units_Z 2
_cell_length_a 10.2911(2)
_cell_length_b 11.3479(2)
_cell_length_c 15.2349(3)
_cell_measurement_reflns_used 1615
_cell_measurement_temperature 223(2)
_cell_measurement_theta_max 27.88
_cell_measurement_theta_min 0.41
_cell_volume 1558.86(5)
_computing_cell_refinement 'Collect (Nonius B.V., 1998)'
_computing_data_collection 'Collect (Nonius B.V., 1998)'
_computing_data_reduction 'Denzo-SMN (Otwinowski & Minor, 1997)'
_computing_molecular_graphics 'XP (BrukerAXS, 2000)'
_computing_publication_material 'SHELXL-97 (Sheldrick, 1997)'
_computing_structure_refinement 'SHELXL-97 (Sheldrick, 1997)'
_computing_structure_solution 'SHELXS-97 (Sheldrick, 1990)'
_diffrn_ambient_temperature 223(2)
_diffrn_measured_fraction_theta_full 0.991
_diffrn_measured_fraction_theta_max 0.991
_diffrn_measurement_device_type 'Nonius KappaCCD'
_diffrn_measurement_method '\w and \f scans'
_diffrn_radiation_monochromator graphite
_diffrn_radiation_source 'rotating anode Nonius FR591'
_diffrn_radiation_type MoK\a
_diffrn_radiation_wavelength 0.71073
_diffrn_reflns_av_R_equivalents 0.0478
_diffrn_reflns_av_sigmaI/netI 0.0466
_diffrn_reflns_limit_h_max 12
_diffrn_reflns_limit_h_min -13
_diffrn_reflns_limit_k_max 14
_diffrn_reflns_limit_k_min -14
_diffrn_reflns_limit_l_max 16
_diffrn_reflns_limit_l_min -20
_diffrn_reflns_number 16046
_diffrn_reflns_theta_full 27.90
_diffrn_reflns_theta_max 27.90
_diffrn_reflns_theta_min 1.95
_exptl_absorpt_coefficient_mu 1.369
_exptl_absorpt_correction_T_max 0.8752
_exptl_absorpt_correction_T_min 0.6841
_exptl_absorpt_correction_type multi-scan
_exptl_absorpt_process_details 'SORTAV (Blessing, 1995 & 1997)'
_exptl_crystal_colour yellow
_exptl_crystal_density_diffrn 1.655
_exptl_crystal_density_method 'not measured'
_exptl_crystal_description block
_exptl_crystal_F_000 784
_exptl_crystal_size_max 0.30
_exptl_crystal_size_mid 0.15
_exptl_crystal_size_min 0.10
_refine_diff_density_max 0.713
_refine_diff_density_min -1.058
_refine_diff_density_rms 0.085
_refine_ls_extinction_method none
_refine_ls_goodness_of_fit_ref 1.042
_refine_ls_hydrogen_treatment constr
_refine_ls_matrix_type full
_refine_ls_number_parameters 404
_refine_ls_number_reflns 7381
_refine_ls_number_restraints 43
_refine_ls_restrained_S_all 1.059
_refine_ls_R_factor_all 0.0486
_refine_ls_R_factor_gt 0.0365
_refine_ls_shift/su_max 0.002
_refine_ls_shift/su_mean 0.000
_refine_ls_structure_factor_coef Fsqd
_refine_ls_weighting_details 'calc w=1/[\s^2^(Fo^2^)+(0.0455P)^2^+0.8699P] where P=(Fo^2^+2Fc^2^)/3'
_refine_ls_weighting_scheme calc
_refine_ls_wR_factor_gt 0.0896
_refine_ls_wR_factor_ref 0.0964
_reflns_number_gt 6108
_reflns_number_total 7381
_reflns_threshold_expression >2sigma(I)
_cod_data_source_file om200628r_si_002.cif
_cod_data_source_block erk4767
_cod_original_sg_symbol_H-M P-1
_cod_database_code 4065222

loop_
_symmetry_equiv_pos_as_xyz
'x, y, z'
'-x, -y, -z'

loop_
_atom_site_label
_atom_site_type_symbol
_atom_site_fract_x
_atom_site_fract_y
_atom_site_fract_z
_atom_site_U_iso_or_equiv
_atom_site_adp_type
_atom_site_occupancy
_atom_site_symmetry_multiplicity
_atom_site_calc_flag
_atom_site_refinement_flags
_atom_site_disorder_assembly
_atom_site_disorder_group
Fe Fe 0.47018(4) 0.87703(3) 0.87012(3) 0.02797(10) Uani 1 1 d . . .
C1 C 0.4699(4) 0.9860(4) 0.7352(3) 0.0575(10) Uani 1 1 d . . .
H1 H 0.5486 0.9862 0.6839 0.069 Uiso 1 1 calc R . .
C2 C 0.3778(5) 0.9044(3) 0.7632(3) 0.0633(12) Uani 1 1 d . . .
H2 H 0.3844 0.8404 0.7340 0.076 Uiso 1 1 calc R . .
C3 C 0.2748(3) 0.9366(3) 0.8426(3) 0.0521(9) Uani 1 1 d . . .
H3 H 0.1998 0.8981 0.8759 0.063 Uiso 1 1 calc R . .
C4 C 0.3035(3) 1.0361(3) 0.8635(2) 0.0450(8) Uani 1 1 d . . .
H4 H 0.2515 1.0760 0.9133 0.054 Uiso 1 1 calc R . .
C5 C 0.4231(4) 1.0652(3) 0.7970(3) 0.0499(9) Uani 1 1 d . . .
H5 H 0.4652 1.1288 0.7946 0.060 Uiso 1 1 calc R . .
C10 C 0.6716(3) 0.7860(2) 0.8812(2) 0.0256(5) Uani 1 1 d . . .
C11 C 0.5999(3) 0.8480(2) 0.9572(2) 0.0298(6) Uani 1 1 d . . .
H11 H 0.6261 0.9120 0.9699 0.036 Uiso 1 1 calc R . .
C12 C 0.4828(3) 0.7968(3) 1.0100(2) 0.0339(6) Uani 1 1 d . . .
H12 H 0.4186 0.8207 1.0640 0.041 Uiso 1 1 calc R . .
C13 C 0.4782(3) 0.7038(3) 0.9681(2) 0.0332(6) Uani 1 1 d . . .
H13 H 0.4111 0.6550 0.9897 0.040 Uiso 1 1 calc R . .
C14 C 0.5929(3) 0.6968(2) 0.88768(19) 0.0260(5) Uani 1 1 d . . .
Pd Pd 0.83652(2) 0.770571(17) 0.660147(15) 0.02749(7) Uani 1 1 d . . .
S1 S 0.63613(7) 0.59368(6) 0.81237(5) 0.03114(15) Uani 1 1 d . . .
O1 O 0.6681(2) 0.67413(18) 0.71442(15) 0.0341(4) Uani 1 1 d . . .
O2 O 0.5136(2) 0.5490(2) 0.82802(17) 0.0462(6) Uani 1 1 d . . .
O3 O 0.7592(2) 0.49667(18) 0.83643(17) 0.0452(6) Uani 1 1 d . . .
N15 N 0.8439(3) 0.7462(2) 0.52631(18) 0.0372(5) Uani 1 1 d . . .
C16 C 0.8470(4) 0.8422(3) 0.4481(2) 0.0509(8) Uani 1 1 d . . .
H16 H 0.8495 0.9224 0.4522 0.061 Uiso 1 1 calc R . .
C17 C 0.8467(4) 0.8278(5) 0.3625(3) 0.0750(14) Uani 1 1 d . . .
H17 H 0.8480 0.8976 0.3090 0.090 Uiso 1 1 calc R . .
C18 C 0.8445(6) 0.7140(7) 0.3549(4) 0.0977(18) Uani 1 1 d . . .
H18 H 0.8444 0.7027 0.2964 0.117 Uiso 1 1 calc R . .
C19 C 0.8423(7) 0.6144(6) 0.4342(4) 0.110(2) Uani 1 1 d . . .
H19 H 0.8417 0.5334 0.4307 0.132 Uiso 1 1 calc R . .
C20 C 0.8408(5) 0.6342(4) 0.5192(3) 0.0716(13) Uani 1 1 d . . .
H20 H 0.8375 0.5660 0.5737 0.086 Uiso 1 1 calc R . .
C21 C 1.0026(4) 0.8502(3) 0.6031(3) 0.0503(8) Uani 1 1 d . . .
H21A H 1.0693 0.8063 0.5560 0.075 Uiso 1 1 calc R . .
H21B H 1.0478 0.8425 0.6527 0.075 Uiso 1 1 calc R . .
H21C H 0.9703 0.9401 0.5730 0.075 Uiso 1 1 calc R . .
P1 P 0.83093(7) 0.80774(6) 0.79498(5) 0.02331(14) Uani 1 1 d . . .
O4 O 0.9442(2) 0.86668(16) 0.93829(14) 0.0313(4) Uani 1 1 d . . .
C31 C 0.9717(3) 0.7083(2) 0.85200(19) 0.0248(5) Uani 1 1 d . . .
C32 C 1.0064(3) 0.7475(2) 0.9173(2) 0.0272(5) Uani 1 1 d . . .
C33 C 1.1075(3) 0.6670(2) 0.9674(2) 0.0324(6) Uani 1 1 d . . .
H33 H 1.1270 0.6925 1.0141 0.039 Uiso 1 1 calc R . .
C34 C 1.1787(3) 0.5495(3) 0.9478(2) 0.0341(6) Uani 1 1 d . . .
H34 H 1.2477 0.4954 0.9812 0.041 Uiso 1 1 calc R . .
C35 C 1.1510(3) 0.5091(2) 0.8797(2) 0.0332(6) Uani 1 1 d . . .
C36 C 1.0469(3) 0.5884(2) 0.8330(2) 0.0296(6) Uani 1 1 d . . .
H36 H 1.0259 0.5617 0.7876 0.035 Uiso 1 1 calc R . .
C37 C 1.2335(4) 0.3823(3) 0.8573(3) 0.0525(9) Uani 1 1 d . . .
H37A H 1.3155 0.3942 0.8065 0.079 Uiso 1 1 calc R . .
H37B H 1.1748 0.3479 0.8376 0.079 Uiso 1 1 calc R . .
H37C H 1.2633 0.3231 0.9134 0.079 Uiso 1 1 calc R . .
C41 C 0.8409(3) 0.9621(2) 0.7990(2) 0.0278(5) Uani 1 1 d . . .
C42 C 0.8937(3) 0.9708(2) 0.8693(2) 0.0277(5) Uani 1 1 d . . .
C43 C 0.8944(3) 1.0900(2) 0.8769(2) 0.0336(6) Uani 1 1 d . . .
H43 H 0.9307 1.0956 0.9247 0.040 Uiso 1 1 calc R . .
C44 C 0.8412(3) 1.1992(3) 0.8136(2) 0.0384(7) Uani 1 1 d . . .
H44 H 0.8400 1.2795 0.8196 0.046 Uiso 1 1 calc R . .
C45 C 0.7896(3) 1.1938(2) 0.7414(2) 0.0386(7) Uani 1 1 d . . .
C46 C 0.7911(3) 1.0744(2) 0.7343(2) 0.0336(6) Uani 1 1 d . . .
H46 H 0.7581 1.0689 0.6849 0.040 Uiso 1 1 calc R . .
C47 C 0.7338(5) 1.3141(3) 0.6707(3) 0.0653(11) Uani 1 1 d . . .
H47A H 0.6891 1.3840 0.7020 0.098 Uiso 1 1 calc R . .
H47B H 0.6656 1.2990 0.6460 0.098 Uiso 1 1 calc R . .
H47C H 0.8111 1.3362 0.6189 0.098 Uiso 1 1 calc R . .
C50A C 0.4781(14) 0.6548(12) 0.5828(10) 0.087(2) Uani 0.395(8) 1 d PD A 1
H50A H 0.5514 0.5926 0.5507 0.105 Uiso 0.395(8) 1 calc PR A 1
H50B H 0.5086 0.6557 0.6376 0.105 Uiso 0.395(8) 1 calc PR A 1
Cl1A Cl 0.4651(10) 0.8037(9) 0.5062(8) 0.145(3) Uani 0.395(8) 1 d PDU A 1
Cl2A Cl 0.3281(8) 0.6044(10) 0.6226(7) 0.178(4) Uani 0.395(8) 1 d PDU A 1
C50B C 0.3964(11) 0.6840(8) 0.6243(7) 0.087(2) Uani 0.605(8) 1 d PD A 2
H50C H 0.3112 0.7073 0.6725 0.105 Uiso 0.605(8) 1 calc PR A 2
H50D H 0.4770 0.6578 0.6536 0.105 Uiso 0.605(8) 1 calc PR A 2
Cl1B Cl 0.4123(6) 0.8162(4) 0.5331(4) 0.1100(13) Uani 0.605(8) 1 d PDU A 2
Cl2B Cl 0.3875(6) 0.5550(3) 0.5913(3) 0.1276(17) Uani 0.605(8) 1 d PDU A 2

loop_
_atom_site_aniso_label
_atom_site_aniso_U_11
_atom_site_aniso_U_22
_atom_site_aniso_U_33
_atom_site_aniso_U_23
_atom_site_aniso_U_13
_atom_site_aniso_U_12
Fe 0.02529(19) 0.02379(18) 0.0323(2) -0.00390(15) -0.01024(16) -0.00202(14)
C1 0.0426(19) 0.066(2) 0.0335(18) 0.0058(16) -0.0116(15) 0.0122(17)
C2 0.082(3) 0.0450(19) 0.075(3) -0.0274(19) -0.061(2) 0.0219(19)
C3 0.0336(16) 0.0428(17) 0.076(3) 0.0073(17) -0.0305(18) -0.0084(14)
C4 0.0423(17) 0.0355(15) 0.048(2) -0.0101(14) -0.0183(15) 0.0105(13)
C5 0.0461(19) 0.0305(15) 0.065(2) 0.0059(15) -0.0241(17) -0.0048(13)
C10 0.0256(12) 0.0179(11) 0.0336(15) -0.0034(10) -0.0128(11) -0.0028(9)
C11 0.0297(13) 0.0291(13) 0.0312(15) -0.0083(11) -0.0121(11) -0.0023(10)
C12 0.0290(14) 0.0378(15) 0.0288(15) -0.0056(12) -0.0065(11) -0.0025(11)
C13 0.0311(14) 0.0324(13) 0.0337(16) 0.0001(11) -0.0119(12) -0.0084(11)
C14 0.0258(12) 0.0199(11) 0.0309(14) -0.0011(10) -0.0100(11) -0.0053(9)
Pd 0.03356(12) 0.02304(11) 0.02678(12) -0.00368(8) -0.00930(9) -0.00814(8)
S1 0.0383(4) 0.0229(3) 0.0374(4) -0.0056(3) -0.0135(3) -0.0114(3)
O1 0.0406(11) 0.0360(10) 0.0328(11) -0.0069(8) -0.0102(9) -0.0186(8)
O2 0.0536(13) 0.0475(12) 0.0508(15) -0.0080(10) -0.0138(11) -0.0319(11)
O3 0.0549(13) 0.0261(10) 0.0595(15) -0.0167(10) -0.0276(12) 0.0037(9)
N15 0.0452(14) 0.0427(13) 0.0257(13) -0.0072(10) -0.0099(11) -0.0129(11)
C16 0.052(2) 0.056(2) 0.0332(18) -0.0026(15) -0.0120(15) -0.0042(16)
C17 0.061(3) 0.114(4) 0.029(2) -0.005(2) -0.0162(18) 0.000(2)
C18 0.105(4) 0.166(6) 0.048(3) -0.042(3) -0.022(3) -0.048(4)
C19 0.178(6) 0.132(5) 0.069(4) -0.049(4) -0.012(4) -0.092(5)
C20 0.118(4) 0.070(3) 0.047(2) -0.0213(19) -0.010(2) -0.051(3)
C21 0.053(2) 0.063(2) 0.041(2) -0.0082(16) -0.0021(16) -0.0338(17)
P1 0.0256(3) 0.0177(3) 0.0281(4) -0.0052(2) -0.0091(3) -0.0049(2)
O4 0.0375(10) 0.0242(9) 0.0359(11) -0.0117(8) -0.0141(9) -0.0024(8)
C31 0.0234(12) 0.0219(11) 0.0297(14) -0.0060(10) -0.0069(10) -0.0056(9)
C32 0.0266(13) 0.0231(12) 0.0316(15) -0.0068(10) -0.0058(11) -0.0063(10)
C33 0.0363(15) 0.0320(13) 0.0349(16) -0.0078(11) -0.0167(12) -0.0086(11)
C34 0.0321(14) 0.0283(13) 0.0383(17) -0.0015(11) -0.0142(12) -0.0032(11)
C35 0.0332(14) 0.0253(13) 0.0374(16) -0.0073(11) -0.0101(12) -0.0004(11)
C36 0.0338(14) 0.0239(12) 0.0332(15) -0.0093(10) -0.0122(12) -0.0034(10)
C37 0.064(2) 0.0315(15) 0.056(2) -0.0164(15) -0.0277(18) 0.0156(15)
C41 0.0289(13) 0.0194(11) 0.0362(15) -0.0073(10) -0.0086(11) -0.0058(10)
C42 0.0261(13) 0.0224(12) 0.0346(15) -0.0094(10) -0.0052(11) -0.0050(10)
C43 0.0342(15) 0.0282(13) 0.0424(17) -0.0157(12) -0.0056(13) -0.0089(11)
C44 0.0413(16) 0.0241(13) 0.0512(19) -0.0168(12) -0.0029(14) -0.0095(12)
C45 0.0429(16) 0.0215(12) 0.0470(19) -0.0047(12) -0.0089(14) -0.0069(11)
C46 0.0367(15) 0.0244(12) 0.0405(17) -0.0050(11) -0.0133(13) -0.0068(11)
C47 0.100(3) 0.0233(15) 0.072(3) 0.0015(16) -0.039(2) -0.0089(17)
C50A 0.082(6) 0.104(6) 0.093(7) -0.043(4) -0.038(5) -0.010(5)
Cl1A 0.104(5) 0.176(6) 0.122(6) 0.026(4) -0.026(4) -0.053(4)
Cl2A 0.107(4) 0.211(7) 0.181(6) 0.042(5) -0.030(4) -0.083(5)
C50B 0.082(6) 0.104(6) 0.093(7) -0.043(4) -0.038(5) -0.010(5)
Cl1B 0.108(3) 0.121(2) 0.100(3) -0.0184(19) -0.024(2) -0.034(2)
Cl2B 0.175(4) 0.114(2) 0.126(3) -0.064(2) -0.064(3) -0.015(2)

loop_
_atom_type_symbol
_atom_type_description
_atom_type_scat_dispersion_real
_atom_type_scat_dispersion_imag
_atom_type_scat_source
C C 0.0033 0.0016 'International Tables Vol C Tables 4.2.6.8 and 6.1.1.4'
H H 0.0000 0.0000 'International Tables Vol C Tables 4.2.6.8 and 6.1.1.4'
N N 0.0061 0.0033 'International Tables Vol C Tables 4.2.6.8 and 6.1.1.4'
O O 0.0106 0.0060 'International Tables Vol C Tables 4.2.6.8 and 6.1.1.4'
P P 0.1023 0.0942 'International Tables Vol C Tables 4.2.6.8 and 6.1.1.4'
S S 0.1246 0.1234 'International Tables Vol C Tables 4.2.6.8 and 6.1.1.4'
Cl Cl 0.1484 0.1585 'International Tables Vol C Tables 4.2.6.8 and 6.1.1.4'
Fe Fe 0.3463 0.8444 'International Tables Vol C Tables 4.2.6.8 and 6.1.1.4'
Pd Pd -0.9988 1.0072 'International Tables Vol C Tables 4.2.6.8 and 6.1.1.4'

loop_
_geom_angle_atom_site_label_1
_geom_angle_atom_site_label_2
_geom_angle_atom_site_label_3
_geom_angle
C14 Fe C2 106.39(12)
C14 Fe C10 41.99(10)
C2 Fe C10 128.79(14)
C14 Fe C3 126.62(12)
C2 Fe C3 40.55(16)
C10 Fe C3 166.56(14)
C14 Fe C1 118.20(13)
C2 Fe C1 40.80(17)
C10 Fe C1 109.31(13)
C3 Fe C1 67.87(15)
C14 Fe C11 69.47(10)
C2 Fe C11 168.41(16)
C10 Fe C11 41.09(10)
C3 Fe C11 150.51(15)
C1 Fe C11 130.70(15)
C14 Fe C5 152.62(13)
C2 Fe C5 67.34(15)
C10 Fe C5 119.87(12)
C3 Fe C5 66.98(13)
C1 Fe C5 39.52(16)
C11 Fe C5 111.04(13)
C14 Fe C4 164.86(12)
C2 Fe C4 67.67(14)
C10 Fe C4 152.39(12)
C3 Fe C4 40.00(14)
C1 Fe C4 67.14(14)
C11 Fe C4 119.02(12)
C5 Fe C4 39.69(14)
C14 Fe C13 40.93(11)
C2 Fe C13 116.18(15)
C10 Fe C13 69.27(10)
C3 Fe C13 106.46(12)
C1 Fe C13 151.02(15)
C11 Fe C13 68.29(11)
C5 Fe C13 166.31(14)
C4 Fe C13 127.73(13)
C14 Fe C12 68.54(11)
C2 Fe C12 149.44(17)
C10 Fe C12 68.62(11)
C3 Fe C12 116.90(14)
C1 Fe C12 168.29(16)
C11 Fe C12 40.34(11)
C5 Fe C12 130.63(14)
C4 Fe C12 109.00(13)
C13 Fe C12 40.14(12)
C5 C1 C2 107.6(3)
C5 C1 Fe 70.7(2)
C2 C1 Fe 69.0(2)
C3 C2 C1 107.4(3)
C3 C2 Fe 70.2(2)
C1 C2 Fe 70.2(2)
C4 C3 C2 108.1(3)
C4 C3 Fe 70.79(18)
C2 C3 Fe 69.23(19)
C5 C4 C3 107.7(3)
C5 C4 Fe 69.98(17)
C3 C4 Fe 69.21(17)
C1 C5 C4 109.2(3)
C1 C5 Fe 69.76(19)
C4 C5 Fe 70.33(17)
C11 C10 C14 106.8(2)
C11 C10 P1 127.93(19)
C14 C10 P1 125.3(2)
C11 C10 Fe 69.82(14)
C14 C10 Fe 68.39(14)
P1 C10 Fe 127.96(14)
C12 C11 C10 108.5(2)
C12 C11 Fe 70.64(16)
C10 C11 Fe 69.09(15)
C13 C12 C11 108.8(2)
C13 C12 Fe 69.64(17)
C11 C12 Fe 69.03(16)
C12 C13 C14 108.1(2)
C12 C13 Fe 70.23(16)
C14 C13 Fe 68.03(14)
C13 C14 C10 107.8(2)
C13 C14 S1 126.2(2)
C10 C14 S1 125.9(2)
C13 C14 Fe 71.04(15)
C10 C14 Fe 69.62(13)
S1 C14 Fe 126.84(15)
C21 Pd N15 90.76(13)
C21 Pd O1 175.35(12)
N15 Pd O1 85.82(9)
C21 Pd P1 86.67(11)
N15 Pd P1 176.48(7)
O1 Pd P1 96.88(6)
O2 S1 O3 115.84(13)
O2 S1 O1 110.73(13)
O3 S1 O1 111.76(14)
O2 S1 C14 106.73(13)
O3 S1 C14 105.37(12)
O1 S1 C14 105.61(11)
S1 O1 Pd 124.27(12)
C20 N15 C16 118.1(3)
C20 N15 Pd 119.7(2)
C16 N15 Pd 122.2(2)
N15 C16 C17 122.3(4)
C18 C17 C16 119.8(4)
C17 C18 C19 118.6(4)
C18 C19 C20 119.4(5)
N15 C20 C19 121.9(4)
C10 P1 C31 105.62(12)
C10 P1 C41 102.71(12)
C31 P1 C41 98.66(12)
C10 P1 Pd 111.37(9)
C31 P1 Pd 115.63(9)
C41 P1 Pd 120.90(10)
C42 O4 C32 119.5(2)
C32 C31 C36 118.5(2)
C32 C31 P1 120.37(18)
C36 C31 P1 121.1(2)
C31 C32 C33 120.9(2)
C31 C32 O4 123.6(2)
C33 C32 O4 115.5(2)
C34 C33 C32 119.2(3)
C33 C34 C35 121.5(3)
C36 C35 C34 118.4(2)
C36 C35 C37 121.1(3)
C34 C35 C37 120.5(3)
C35 C36 C31 121.4(3)
C42 C41 C46 118.9(2)
C42 C41 P1 119.76(19)
C46 C41 P1 121.3(2)
C41 C42 O4 124.3(2)
C41 C42 C43 120.5(2)
O4 C42 C43 115.1(2)
C44 C43 C42 119.2(3)
C43 C44 C45 121.7(2)
C44 C45 C46 118.2(3)
C44 C45 C47 121.5(3)
C46 C45 C47 120.2(3)
C45 C46 C41 121.3(3)
Cl2A C50A Cl1A 114.9(8)
Cl1B C50B Cl2B 114.4(5)

loop_
_geom_bond_atom_site_label_1
_geom_bond_atom_site_label_2
_geom_bond_distance
Fe C14 2.015(2)
Fe C2 2.021(3)
Fe C10 2.032(2)
Fe C3 2.034(3)
Fe C1 2.038(3)
Fe C11 2.041(3)
Fe C5 2.050(3)
Fe C4 2.055(3)
Fe C13 2.055(3)
Fe C12 2.063(3)
C1 C5 1.382(5)
C1 C2 1.415(6)
C2 C3 1.405(6)
C3 C4 1.399(5)
C4 C5 1.393(5)
C10 C11 1.429(4)
C10 C14 1.450(3)
C10 P1 1.795(3)
C11 C12 1.415(4)
C12 C13 1.413(4)
C13 C14 1.423(4)
C14 S1 1.757(3)
Pd C21 2.021(3)
Pd N15 2.118(2)
Pd O1 2.1581(19)
Pd P1 2.2046(7)
S1 O2 1.434(2)
S1 O3 1.444(2)
S1 O1 1.485(2)
N15 C20 1.321(4)
N15 C16 1.337(4)
C16 C17 1.366(6)
C17 C18 1.341(7)
C18 C19 1.370(8)
C19 C20 1.377(6)
P1 C31 1.797(3)
P1 C41 1.808(2)
O4 C42 1.389(3)
O4 C32 1.392(3)
C31 C32 1.382(4)
C31 C36 1.404(3)
C32 C33 1.392(4)
C33 C34 1.378(4)
C34 C35 1.390(4)
C35 C36 1.381(4)
C35 C37 1.503(4)
C41 C42 1.379(4)
C41 C46 1.399(4)
C42 C43 1.396(3)
C43 C44 1.378(4)
C44 C45 1.384(5)
C45 C46 1.387(4)
C45 C47 1.517(4)
C50A Cl2A 1.690(11)
C50A Cl1A 1.715(11)
C50B Cl1B 1.706(9)
C50B Cl2B 1.727(8)

loop_
_geom_torsion_atom_site_label_1
_geom_torsion_atom_site_label_2
_geom_torsion_atom_site_label_3
_geom_torsion_atom_site_label_4
_geom_torsion
C14 Fe C1 C5 -158.97(19)
C2 Fe C1 C5 118.6(3)
C10 Fe C1 C5 -113.9(2)
C3 Fe C1 C5 80.2(2)
C11 Fe C1 C5 -72.6(2)
C4 Fe C1 C5 36.7(2)
C13 Fe C1 C5 164.3(2)
C12 Fe C1 C5 -36.2(7)
C14 Fe C1 C2 82.5(2)
C10 Fe C1 C2 127.6(2)
C3 Fe C1 C2 -38.4(2)
C11 Fe C1 C2 168.82(19)
C5 Fe C1 C2 -118.6(3)
C4 Fe C1 C2 -81.8(2)
C13 Fe C1 C2 45.7(3)
C12 Fe C1 C2 -154.7(6)
C5 C1 C2 C3 0.2(4)
Fe C1 C2 C3 60.7(2)
C5 C1 C2 Fe -60.4(2)
C14 Fe C2 C3 127.8(2)
C10 Fe C2 C3 168.53(18)
C1 Fe C2 C3 -117.8(3)
C11 Fe C2 C3 -164.9(5)
C5 Fe C2 C3 -80.6(2)
C4 Fe C2 C3 -37.5(2)
C13 Fe C2 C3 84.9(2)
C12 Fe C2 C3 52.3(3)
C14 Fe C2 C1 -114.4(2)
C10 Fe C2 C1 -73.6(2)
C3 Fe C2 C1 117.8(3)
C11 Fe C2 C1 -47.0(7)
C5 Fe C2 C1 37.3(2)
C4 Fe C2 C1 80.4(2)
C13 Fe C2 C1 -157.26(19)
C12 Fe C2 C1 170.2(2)
C1 C2 C3 C4 -0.3(4)
Fe C2 C3 C4 60.4(2)
C1 C2 C3 Fe -60.7(2)
C14 Fe C3 C4 170.19(19)
C2 Fe C3 C4 -118.9(3)
C10 Fe C3 C4 -160.8(5)
C1 Fe C3 C4 -80.3(2)
C11 Fe C3 C4 55.0(3)
C5 Fe C3 C4 -37.4(2)
C13 Fe C3 C4 129.8(2)
C12 Fe C3 C4 87.9(2)
C14 Fe C3 C2 -70.9(3)
C10 Fe C3 C2 -41.8(6)
C1 Fe C3 C2 38.6(2)
C11 Fe C3 C2 173.9(2)
C5 Fe C3 C2 81.5(2)
C4 Fe C3 C2 118.9(3)
C13 Fe C3 C2 -111.2(2)
C12 Fe C3 C2 -153.2(2)
C2 C3 C4 C5 0.2(4)
Fe C3 C4 C5 59.7(2)
C2 C3 C4 Fe -59.4(2)
C14 Fe C4 C5 -150.5(4)
C2 Fe C4 C5 -81.0(3)
C10 Fe C4 C5 51.6(4)
C3 Fe C4 C5 -118.9(3)
C1 Fe C4 C5 -36.6(2)
C11 Fe C4 C5 88.5(2)
C13 Fe C4 C5 172.5(2)
C12 Fe C4 C5 131.6(2)
C14 Fe C4 C3 -31.6(6)
C2 Fe C4 C3 38.0(2)
C10 Fe C4 C3 170.5(3)
C1 Fe C4 C3 82.3(3)
C11 Fe C4 C3 -152.6(2)
C5 Fe C4 C3 118.9(3)
C13 Fe C4 C3 -68.6(3)
C12 Fe C4 C3 -109.5(2)
C2 C1 C5 C4 -0.1(4)
Fe C1 C5 C4 -59.4(2)
C2 C1 C5 Fe 59.3(2)
C3 C4 C5 C1 -0.1(4)
Fe C4 C5 C1 59.1(2)
C3 C4 C5 Fe -59.2(2)
C14 Fe C5 C1 43.4(4)
C2 Fe C5 C1 -38.5(2)
C10 Fe C5 C1 84.4(2)
C3 Fe C5 C1 -82.6(3)
C11 Fe C5 C1 129.2(2)
C4 Fe C5 C1 -120.3(3)
C13 Fe C5 C1 -146.3(5)
C12 Fe C5 C1 170.9(2)
C14 Fe C5 C4 163.8(2)
C2 Fe C5 C4 81.9(2)
C10 Fe C5 C4 -155.3(2)
C3 Fe C5 C4 37.7(2)
C1 Fe C5 C4 120.3(3)
C11 Fe C5 C4 -110.5(2)
C13 Fe C5 C4 -26.0(7)
C12 Fe C5 C4 -68.8(3)
C14 Fe C10 C11 -118.4(2)
C2 Fe C10 C11 172.1(2)
C3 Fe C10 C11 -154.1(5)
C1 Fe C10 C11 130.5(2)
C5 Fe C10 C11 88.4(2)
C4 Fe C10 C11 53.1(3)
C13 Fe C10 C11 -80.34(17)
C12 Fe C10 C11 -37.20(16)
C2 Fe C10 C14 -69.4(2)
C3 Fe C10 C14 -35.6(6)
C1 Fe C10 C14 -111.0(2)
C11 Fe C10 C14 118.4(2)
C5 Fe C10 C14 -153.20(19)
C4 Fe C10 C14 171.6(3)
C13 Fe C10 C14 38.10(16)
C12 Fe C10 C14 81.24(17)
C14 Fe C10 P1 118.6(2)
C2 Fe C10 P1 49.2(3)
C3 Fe C10 P1 83.0(6)
C1 Fe C10 P1 7.6(2)
C11 Fe C10 P1 -122.9(2)
C5 Fe C10 P1 -34.6(2)
C4 Fe C10 P1 -69.8(3)
C13 Fe C10 P1 156.7(2)
C12 Fe C10 P1 -160.1(2)
C14 C10 C11 C12 1.3(3)
P1 C10 C11 C12 -177.13(19)
Fe C10 C11 C12 59.89(18)
C14 C10 C11 Fe -58.63(17)
P1 C10 C11 Fe 123.0(2)
C14 Fe C11 C12 -80.65(17)
C2 Fe C11 C12 -151.6(6)
C10 Fe C11 C12 -119.6(2)
C3 Fe C11 C12 48.5(3)
C1 Fe C11 C12 169.27(19)
C5 Fe C11 C12 128.67(18)
C4 Fe C11 C12 85.52(19)
C13 Fe C11 C12 -36.64(16)
C14 Fe C11 C10 38.92(15)
C2 Fe C11 C10 -32.1(7)
C3 Fe C11 C10 168.1(2)
C1 Fe C11 C10 -71.2(2)
C5 Fe C11 C10 -111.76(18)
C4 Fe C11 C10 -154.91(16)
C13 Fe C11 C10 82.92(16)
C12 Fe C11 C10 119.6(2)
C10 C11 C12 C13 -0.5(3)
Fe C11 C12 C13 58.40(19)
C10 C11 C12 Fe -58.93(18)
C14 Fe C12 C13 -37.52(16)
C2 Fe C12 C13 48.5(3)
C10 Fe C12 C13 -82.79(17)
C3 Fe C12 C13 83.8(2)
C1 Fe C12 C13 -164.8(6)
C11 Fe C12 C13 -120.7(2)
C5 Fe C12 C13 165.57(18)
C4 Fe C12 C13 126.56(18)
C14 Fe C12 C11 83.15(16)
C2 Fe C12 C11 169.2(2)
C10 Fe C12 C11 37.87(15)
C3 Fe C12 C11 -155.57(17)
C1 Fe C12 C11 -44.1(6)
C5 Fe C12 C11 -73.8(2)
C4 Fe C12 C11 -112.78(17)
C13 Fe C12 C11 120.7(2)
C11 C12 C13 C14 -0.4(3)
Fe C12 C13 C14 57.59(18)
C11 C12 C13 Fe -58.03(19)
C14 Fe C13 C12 120.1(2)
C2 Fe C13 C12 -154.89(19)
C10 Fe C13 C12 81.04(17)
C3 Fe C13 C12 -112.4(2)
C1 Fe C13 C12 173.7(2)
C11 Fe C13 C12 36.82(16)
C5 Fe C13 C12 -53.1(6)
C4 Fe C13 C12 -73.8(2)
C2 Fe C13 C14 85.0(2)
C10 Fe C13 C14 -39.06(16)
C3 Fe C13 C14 127.48(19)
C1 Fe C13 C14 53.6(3)
C11 Fe C13 C14 -83.28(17)
C5 Fe C13 C14 -173.2(5)
C4 Fe C13 C14 166.10(17)
C12 Fe C13 C14 -120.1(2)
C12 C13 C14 C10 1.2(3)
Fe C13 C14 C10 60.17(17)
C12 C13 C14 S1 178.8(2)
Fe C13 C14 S1 -122.3(2)
C12 C13 C14 Fe -58.94(19)
C11 C10 C14 C13 -1.5(3)
P1 C10 C14 C13 176.92(19)
Fe C10 C14 C13 -61.07(18)
C11 C10 C14 S1 -179.08(19)
P1 C10 C14 S1 -0.6(3)
Fe C10 C14 S1 121.4(2)
C11 C10 C14 Fe 59.54(17)
P1 C10 C14 Fe -122.0(2)
C2 Fe C14 C13 -111.3(2)
C10 Fe C14 C13 118.3(2)
C3 Fe C14 C13 -71.5(2)
C1 Fe C14 C13 -153.7(2)
C11 Fe C14 C13 80.15(17)
C5 Fe C14 C13 176.5(3)
C4 Fe C14 C13 -46.7(5)
C12 Fe C14 C13 36.82(17)
C2 Fe C14 C10 130.5(2)
C3 Fe C14 C10 170.29(19)
C1 Fe C14 C10 88.0(2)
C11 Fe C14 C10 -38.10(16)
C5 Fe C14 C10 58.2(3)
C4 Fe C14 C10 -164.9(5)
C13 Fe C14 C10 -118.3(2)
C12 Fe C14 C10 -81.44(17)
C2 Fe C14 S1 10.3(2)
C10 Fe C14 S1 -120.2(2)
C3 Fe C14 S1 50.1(2)
C1 Fe C14 S1 -32.2(2)
C11 Fe C14 S1 -158.3(2)
C5 Fe C14 S1 -62.0(3)
C4 Fe C14 S1 74.8(5)
C13 Fe C14 S1 121.5(2)
C12 Fe C14 S1 158.3(2)
C13 C14 S1 O2 17.7(3)
C10 C14 S1 O2 -165.2(2)
Fe C14 S1 O2 -74.87(19)
C13 C14 S1 O3 -106.0(2)
C10 C14 S1 O3 71.1(2)
Fe C14 S1 O3 161.43(17)
C13 C14 S1 O1 135.6(2)
C10 C14 S1 O1 -47.3(2)
Fe C14 S1 O1 43.01(19)
O2 S1 O1 Pd 176.82(13)
O3 S1 O1 Pd -52.42(17)
C14 S1 O1 Pd 61.65(16)
C21 Pd O1 S1 107.2(15)
N15 Pd O1 S1 149.94(15)
P1 Pd O1 S1 -32.33(14)
C21 Pd N15 C20 131.1(3)
O1 Pd N15 C20 -45.7(3)
P1 Pd N15 C20 174.1(10)
C21 Pd N15 C16 -51.1(3)
O1 Pd N15 C16 132.0(3)
P1 Pd N15 C16 -8.2(13)
C20 N15 C16 C17 0.2(6)
Pd N15 C16 C17 -177.6(3)
N15 C16 C17 C18 -0.6(7)
C16 C17 C18 C19 0.1(8)
C17 C18 C19 C20 0.7(10)
C16 N15 C20 C19 0.7(7)
Pd N15 C20 C19 178.6(4)
C18 C19 C20 N15 -1.2(9)
C11 C10 P1 C31 82.5(2)
C14 C10 P1 C31 -95.6(2)
Fe C10 P1 C31 175.58(15)
C11 C10 P1 C41 -20.4(3)
C14 C10 P1 C41 161.5(2)
Fe C10 P1 C41 72.68(19)
C11 C10 P1 Pd -151.2(2)
C14 C10 P1 Pd 30.7(2)
Fe C10 P1 Pd -58.13(17)
C21 Pd P1 C10 167.93(14)
N15 Pd P1 C10 124.9(12)
O1 Pd P1 C10 -15.09(10)
C21 Pd P1 C31 -71.50(14)
N15 Pd P1 C31 -114.5(12)
O1 Pd P1 C31 105.47(10)
C21 Pd P1 C41 47.30(15)
N15 Pd P1 C41 4.3(12)
O1 Pd P1 C41 -135.73(11)
C10 P1 C31 C32 -77.6(2)
C41 P1 C31 C32 28.3(2)
Pd P1 C31 C32 158.76(18)
C10 P1 C31 C36 101.0(2)
C41 P1 C31 C36 -153.1(2)
Pd P1 C31 C36 -22.6(2)
C36 C31 C32 C33 -3.9(4)
P1 C31 C32 C33 174.8(2)
C36 C31 C32 O4 176.7(2)
P1 C31 C32 O4 -4.6(4)
C42 O4 C32 C31 -28.9(4)
C42 O4 C32 C33 151.6(2)
C31 C32 C33 C34 3.4(4)
O4 C32 C33 C34 -177.1(3)
C32 C33 C34 C35 -0.6(4)
C33 C34 C35 C36 -1.6(4)
C33 C34 C35 C37 177.9(3)
C34 C35 C36 C31 1.1(4)
C37 C35 C36 C31 -178.4(3)
C32 C31 C36 C35 1.6(4)
P1 C31 C36 C35 -177.1(2)
C10 P1 C41 C42 81.6(2)
C31 P1 C41 C42 -26.7(2)
Pd P1 C41 C42 -153.65(19)
C10 P1 C41 C46 -96.1(2)
C31 P1 C41 C46 155.7(2)
Pd P1 C41 C46 28.7(3)
C46 C41 C42 O4 179.1(2)
P1 C41 C42 O4 1.4(4)
C46 C41 C42 C43 1.5(4)
P1 C41 C42 C43 -176.2(2)
C32 O4 C42 C41 30.7(4)
C32 O4 C42 C43 -151.6(2)
C41 C42 C43 C44 0.2(4)
O4 C42 C43 C44 -177.6(2)
C42 C43 C44 C45 -1.2(4)
C43 C44 C45 C46 0.6(5)
C43 C44 C45 C47 -178.8(3)
C44 C45 C46 C41 1.2(5)
C47 C45 C46 C41 -179.4(3)
C42 C41 C46 C45 -2.3(4)
P1 C41 C46 C45 175.4(2)
